data_2300223
loop_
_publ_author_name
'Stone, Kevin H.'
'Lapidus, Saul H.'
'Stephens, Peter W.'

_publ_section_title
;
 Implementation and use of robust refinement in powder diffraction in
 the presence of impurities
;
_journal_coeditor_code DB5058
_journal_issue 3
_journal_name_full 'Journal of Applied Crystallography'
_journal_page_first 385
_journal_page_last 391
_journal_paper_doi 10.1107/S0021889809008450
_journal_volume 42
_journal_year 2009
_chemical_formula_moiety 'C13 H18 O2'
_chemical_formula_structural 'C13 H18 O2'
_chemical_formula_sum 'C13 H18 O2'
_chemical_formula_weight 206.27
_chemical_name_common ibuprofen
_space_group_crystal_system monoclinic
_space_group_IT_number 14
_space_group_name_Hall '-P 2ybc'
_space_group_name_H-M_alt 'P 1 21/c 1'
_cell_angle_alpha 90
_cell_angle_beta 99.875(10)
_cell_angle_gamma 90
_cell_formula_units_Z 4
_cell_length_a 14.494(3)
_cell_length_b 7.7528(11)
_cell_length_c 10.6655(18)
_cell_volume 1180.7(4)
_diffrn_radiation_monochromator 'double Si(111)'
_diffrn_radiation_wavelength 0.698291
_cod_data_source_file db5058.cif
_cod_data_source_block Ib_19%_Single_Rietveld
_cod_depositor_comments
;
 Updating space group information.

 Antanas Vaitkus,
 2018-06-07

The following automatic conversions were performed:
'_space_group_crystal_system' value 'Monoclinic' changed to 'monoclinic'
according to '/home/saulius/struct/CIF-dictionaries/cif_core.dic'
dictionary named 'cif_core.dic' version 2.4.1 from 2010-06-29.

Automatic conversion script
Id: cif_fix_enum 1527 2010-12-29 10:47:43Z saulius 

The following automatic conversions were performed:

'_space_group_crystal_system' value 'Monoclinic' changed to
'monoclinic' according to
/home/saulius/struct/CIF-dictionaries/cif_core.dic dictionary named
'cif_core.dic' version 2.4.1 from 2010-06-29.

Automatic conversion script
Id: cif_fix_values 1715 2011-07-08 13:25:40Z adriana 
;
_cod_original_cell_volume 1180.7(3)
_cod_database_code 2300223

loop_
_space_group_symop_id
_space_group_symop_operation_xyz
1 x,y,z
2 -x,y+1/2,-z+1/2
3 -x,-y,-z
4 x,-y+1/2,z+1/2

loop_
_atom_site_type_symbol
_atom_site_label
_atom_site_fract_x
_atom_site_fract_y
_atom_site_fract_z
_atom_site_occupancy
C C1a 0.7149009 -0.2664079 1.123144 1
C C2a 0.634649 -0.5293693 1.046238 1
C C3a 0.6773682 -0.6789052 0.8654533 1
C C4a 0.8003392 -0.5654798 0.7615735 1
C C5a 0.880591 -0.3025184 0.8384789 1
C C6a 0.8378719 -0.1529825 1.019264 1
C C7a 0.6503812 -0.04056029 1.396188 1
C C8a 0.6420695 -0.4174944 1.188809 1
C C9a 0.40733 -0.08337948 1.236814 1
C C10a 0.8648588 -0.7913274 0.4885295 1
C C11a 0.953618 -0.7880609 0.8305841 1
C C12a 1.157258 -0.6419308 0.6997412 1
C C13a 0.9551376 -0.635077 1.155026 1
O O1a 0.7190006 0.1091575 1.112843 1
O O2a 0.5069547 -0.06161297 1.116845 1
H H1a 0.7064314 0.1701682 1.029038 1
H H7a 0.7083478 -0.001847544 1.454156 1
H H8a 0.6568354 -0.5235595 1.241807 1
H H8b 0.5798739 -0.4223796 1.13136 1
H H8c 0.6849369 -0.3992929 1.125846 1
H H2a 0.5838272 -0.5762461 1.08917 1
H H3a 0.6442014 -0.7875827 0.8336696 1
H H5a 0.9314128 -0.2556416 0.7955471 1
H H6a 0.8710386 -0.04430503 1.051048 1
H H10a 0.80898 -0.8535697 0.4416333 1
H H10b 0.8928385 -0.7075865 0.4343675 1
H H11a 1.022606 -0.7658873 0.8457618 1
H H12a 1.136618 -0.5599035 0.6280568 1
H H12b 1.204667 -0.5918092 0.7693996 1
H H12c 1.192067 -0.7441425 0.6747023 1
H H13a 1.011816 -0.6806696 1.212221 1
H H13b 0.9507609 -0.5063515 1.155025 1
H H13c 0.894932 -0.6675227 1.182683 1

loop_
_atom_type_symbol
_atom_type_description
_atom_type_scat_dispersion_real
_atom_type_scat_dispersion_imag
_atom_type_scat_source
? ? ? ? ?
